data_8100575
loop_
_publ_author_name
'G\"ultekin, Zeynep'
'Frey, Wolfgang'
'J\"ager, Volker'

_publ_section_title
;
Crystal structure of 6,6-bis(methyl-2,3-O-isopropylidene-6-deoxy-alpha-
D-mannopyranoside), C~20~H~34~O~10~
;
_journal_issue 1
_journal_name_full 'Zeitschrift f\"ur Kristallographie - New Crystal Structures'
_journal_page_first 125
_journal_page_last 127
_journal_volume 217
_journal_year 2002
_chemical_formula_sum 'C20 H34 O10'
_chemical_formula_weight 434.47
_chemical_melting_point 334.0(10)
_space_group_IT_number 4
_symmetry_cell_setting monoclinic
_symmetry_space_group_name_Hall 'P 2yb'
_symmetry_space_group_name_H-M 'P 1 21 1'
_cell_angle_alpha 90.00
_cell_angle_beta 92.239(5)
_cell_angle_gamma 90.00
_cell_formula_units_Z 4
_cell_length_a 9.6895(7)
_cell_length_b 23.0104(13)
_cell_length_c 10.1973(5)
_cell_measurement_temperature 293(2)
_cell_volume 2271.8(2)
_diffrn_ambient_temperature 293(2)
_exptl_crystal_density_diffrn 1.270
_cod_depositor_comments
;
The following automatic conversions were performed:

'_chemical_melting_point' value '333-335 K' was changed to
'334.0(10)' - the average value was taken and precision was
estimated.

Automatic conversion script
Id: cif_fix_values 1646 2011-03-28 12:23:43Z adriana 
;
_cod_original_sg_symbol_H-M 'P 21'
_cod_database_code 8100575

loop_
_symmetry_equiv_pos_as_xyz
'x, y, z'
'-x, y+1/2, -z'

loop_
_atom_site_label
_atom_site_type_symbol
_atom_site_fract_x
_atom_site_fract_y
_atom_site_fract_z
_atom_site_U_iso_or_equiv
_atom_site_adp_type
_atom_site_occupancy
_atom_site_symmetry_multiplicity
_atom_site_calc_flag
_atom_site_refinement_flags
_atom_site_disorder_assembly
_atom_site_disorder_group
O1A O 0.7240(4) 0.03878(18) 1.0396(4) 0.0591(10) Uani 1 2 d . . .
H1AA H 0.6842 0.0150 1.0846 0.089 Uiso 1 2 calc R . .
C1A C 0.6328(6) 0.0857(2) 1.0076(5) 0.0479(12) Uani 1 2 d . . .
H1A H 0.5409 0.0767 1.0389 0.058 Uiso 1 2 calc R . .
O2A O 0.6630(4) 0.13899(18) 1.2137(4) 0.0575(10) Uani 1 2 d . . .
C2A C 0.6874(6) 0.1408(2) 1.0760(5) 0.0493(12) Uani 1 2 d . . .
H2A H 0.7868 0.1442 1.0634 0.059 Uiso 1 2 calc R . .
O3A O 0.5070(5) 0.2018(2) 1.1181(4) 0.0700(13) Uani 1 2 d . . .
C3A C 0.6157(6) 0.1964(3) 1.0293(6) 0.0549(13) Uani 1 2 d . . .
H3A H 0.6792 0.2294 1.0401 0.066 Uiso 1 2 calc R . .
O4A O 0.6467(4) 0.22336(19) 0.8085(4) 0.0606(10) Uani 1 2 d . . .
C4A C 0.5522(6) 0.1958(2) 0.8900(5) 0.0495(12) Uani 1 2 d . . .
H4A H 0.4682 0.2196 0.8895 0.059 Uiso 1 2 calc R . .
O5A O 0.7255(4) 0.0406(2) 0.3821(4) 0.0667(12) Uani 1 2 d . . .
H5A H 0.7080 0.0677 0.3319 0.100 Uiso 1 2 calc R . .
C5A C 0.5591(8) 0.1815(3) 1.2431(6) 0.0673(18) Uani 1 2 d . . .
O6A O 0.5870(4) -0.04548(19) 0.2006(4) 0.0577(10) Uani 1 2 d . . .
C6A C 0.4421(10) 0.1521(5) 1.3118(9) 0.105(3) Uani 1 2 d . . .
H6A1 H 0.4754 0.1377 1.3956 0.157 Uiso 1 2 calc R . .
H6A2 H 0.4076 0.1203 1.2591 0.157 Uiso 1 2 calc R . .
H6A3 H 0.3692 0.1796 1.3241 0.157 Uiso 1 2 calc R . .
O7A O 0.3945(4) -0.0849(2) 0.2824(4) 0.0612(11) Uani 1 2 d . . .
C7A C 0.6300(12) 0.2303(4) 1.3207(8) 0.112(4) Uani 1 2 d . . .
H7A1 H 0.6648 0.2156 1.4037 0.169 Uiso 1 2 calc R . .
H7A2 H 0.5648 0.2609 1.3352 0.169 Uiso 1 2 calc R . .
H7A3 H 0.7052 0.2453 1.2722 0.169 Uiso 1 2 calc R . .
O8A O 0.5183(6) -0.12130(19) 0.6007(4) 0.0693(12) Uani 1 2 d . . .
C8A C 0.5910(9) 0.2296(4) 0.6765(6) 0.080(2) Uani 1 2 d . . .
H8A1 H 0.6579 0.2483 0.6237 0.120 Uiso 1 2 calc R . .
H8A2 H 0.5086 0.2528 0.6770 0.120 Uiso 1 2 calc R . .
H8A3 H 0.5694 0.1920 0.6408 0.120 Uiso 1 2 calc R . .
C9A C 0.6016(6) 0.0089(3) 0.4045(5) 0.0509(12) Uani 1 2 d . . .
H9A H 0.5224 0.0303 0.3662 0.061 Uiso 1 2 calc R . .
O9A O 0.5155(4) 0.14038(17) 0.8428(4) 0.0530(9) Uani 1 2 d . . .
C10A C 0.6087(6) -0.0495(2) 0.3412(5) 0.0486(12) Uani 1 2 d . . .
H10A H 0.7002 -0.0663 0.3607 0.058 Uiso 1 2 calc R . .
O10A O 0.4487(4) -0.02599(19) 0.5622(4) 0.0587(10) Uani 1 2 d . . .
C11A C 0.4990(6) -0.0926(3) 0.3823(5) 0.0508(12) Uani 1 2 d . . .
H11A H 0.5360 -0.1321 0.3768 0.061 Uiso 1 2 calc R . .
C12A C 0.4421(7) -0.0835(3) 0.5174(6) 0.0588(14) Uani 1 2 d . . .
H12A H 0.3453 -0.0960 0.5148 0.071 Uiso 1 2 calc R . .
C13A C 0.4635(6) -0.0774(3) 0.1625(6) 0.0566(14) Uani 1 2 d . . .
C14A C 0.5061(10) -0.1354(4) 0.1039(8) 0.084(2) Uani 1 2 d . . .
H14A H 0.5524 -0.1285 0.0238 0.125 Uiso 1 2 calc R . .
H14B H 0.4255 -0.1587 0.0860 0.125 Uiso 1 2 calc R . .
H14C H 0.5673 -0.1553 0.1650 0.125 Uiso 1 2 calc R . .
C15A C 0.3752(8) -0.0405(5) 0.0712(8) 0.089(2) Uani 1 2 d . . .
H15A H 0.4209 -0.0353 -0.0098 0.134 Uiso 1 2 calc R . .
H15B H 0.3604 -0.0033 0.1109 0.134 Uiso 1 2 calc R . .
H15C H 0.2879 -0.0593 0.0542 0.134 Uiso 1 2 calc R . .
C16A C 0.4757(13) -0.1209(4) 0.7337(7) 0.104(3) Uani 1 2 d . . .
H16A H 0.5314 -0.1477 0.7849 0.156 Uiso 1 2 calc R . .
H16B H 0.3804 -0.1322 0.7359 0.156 Uiso 1 2 calc R . .
H16C H 0.4866 -0.0825 0.7694 0.156 Uiso 1 2 calc R . .
C17A C 0.5831(7) 0.0452(3) 0.7797(6) 0.0594(15) Uani 1 2 d . . .
H17A H 0.4909 0.0329 0.8013 0.071 Uiso 1 2 calc R . .
H17B H 0.6459 0.0136 0.8025 0.071 Uiso 1 2 calc R . .
C18A C 0.5858(8) 0.0558(3) 0.6317(6) 0.0630(16) Uani 1 2 d . . .
H18A H 0.5070 0.0797 0.6051 0.076 Uiso 1 2 calc R . .
H18B H 0.6687 0.0774 0.6129 0.076 Uiso 1 2 calc R . .
C19A C 0.6221(6) 0.0968(2) 0.8607(5) 0.0476(12) Uani 1 2 d . . .
H19A H 0.7099 0.1125 0.8318 0.057 Uiso 1 2 calc R . .
C20A C 0.5825(6) 0.0007(3) 0.5509(6) 0.0522(13) Uani 1 2 d . . .
H20A H 0.6536 -0.0259 0.5861 0.063 Uiso 1 2 calc R . .
O1B O 0.2238(5) 0.2510(2) 0.4429(4) 0.0642(11) Uani 1 2 d . . .
H1BB H 0.2024 0.2297 0.5032 0.096 Uiso 1 2 calc R . .
C1B C 0.1143(6) 0.2896(2) 0.4123(5) 0.0479(12) Uani 1 2 d . . .
H1B H 0.0277 0.2730 0.4419 0.057 Uiso 1 2 calc R . .
O2B O 0.1143(4) 0.34441(18) 0.6178(4) 0.0524(9) Uani 1 2 d . . .
C2B C 0.1405(6) 0.3471(2) 0.4790(5) 0.0472(12) Uani 1 2 d . . .
H2B H 0.2364 0.3590 0.4673 0.057 Uiso 1 2 calc R . .
O3B O -0.0737(4) 0.3854(2) 0.5090(4) 0.0621(11) Uani 1 2 d . . .
C3B C 0.0436(6) 0.3954(3) 0.4310(6) 0.0551(13) Uani 1 2 d . . .
H3B H 0.0843 0.4333 0.4531 0.066 Uiso 1 2 calc R . .
O4B O 0.1023(6) 0.4247(2) 0.2233(4) 0.0722(13) Uani 1 2 d . . .
C4B C 0.0011(7) 0.3937(2) 0.2867(6) 0.0573(14) Uani 1 2 d . . .
H4B H -0.0869 0.4144 0.2742 0.069 Uiso 1 2 calc R . .
O5B O 0.2294(4) 0.2563(2) -0.2118(4) 0.0623(11) Uani 1 2 d . . .
H5B H 0.1949 0.2782 -0.2674 0.093 Uiso 1 2 calc R . .
C5B C -0.0211(6) 0.3700(3) 0.6373(6) 0.0547(13) Uani 1 2 d . . .
O6B O 0.1607(4) 0.15468(19) -0.3862(4) 0.0555(10) Uani 1 2 d . . .
C6B C -0.1139(7) 0.3267(3) 0.6949(8) 0.0753(19) Uani 1 2 d . . .
H6B1 H -0.0788 0.3162 0.7810 0.113 Uiso 1 2 calc R . .
H6B2 H -0.1185 0.2927 0.6403 0.113 Uiso 1 2 calc R . .
H6B3 H -0.2046 0.3431 0.7008 0.113 Uiso 1 2 calc R . .
O7B O -0.0045(4) 0.09859(19) -0.2964(4) 0.0610(10) Uani 1 2 d . . .
C7B C -0.0025(9) 0.4240(4) 0.7221(7) 0.0770(19) Uani 1 2 d . . .
H7B1 H 0.0330 0.4131 0.8078 0.116 Uiso 1 2 calc R . .
H7B2 H -0.0900 0.4431 0.7296 0.116 Uiso 1 2 calc R . .
H7B3 H 0.0612 0.4500 0.6824 0.116 Uiso 1 2 calc R . .
O8B O 0.1472(4) 0.07719(19) 0.0193(4) 0.0615(11) Uani 1 2 d . . .
C8B C 0.0694(13) 0.4335(4) 0.0867(7) 0.111(4) Uani 1 2 d . . .
H8B1 H 0.1430 0.4545 0.0477 0.167 Uiso 1 2 calc R . .
H8B2 H -0.0148 0.4553 0.0766 0.167 Uiso 1 2 calc R . .
H8B3 H 0.0581 0.3965 0.0441 0.167 Uiso 1 2 calc R . .
C9B C 0.1340(6) 0.2107(3) -0.1850(5) 0.0494(12) Uani 1 2 d . . .
H9B H 0.0427 0.2205 -0.2235 0.059 Uiso 1 2 calc R . .
O9B O -0.0158(4) 0.33653(18) 0.2378(4) 0.0579(10) Uani 1 2 d . . .
C10B C 0.1852(5) 0.1548(3) -0.2462(5) 0.0484(12) Uani 1 2 d . . .
H10B H 0.2840 0.1499 -0.2251 0.058 Uiso 1 2 calc R . .
O10B O 0.0146(4) 0.15937(17) -0.0245(4) 0.0525(9) Uani 1 2 d . . .
C11B C 0.1058(7) 0.1015(3) -0.2019(5) 0.0547(13) Uani 1 2 d . . .
H11B H 0.1641 0.0670 -0.2097 0.066 Uiso 1 2 calc R . .
C12B C 0.0492(6) 0.1033(3) -0.0666(5) 0.0522(13) Uani 1 2 d . . .
H12B H -0.0347 0.0796 -0.0676 0.063 Uiso 1 2 calc R . .
C13B C 0.0499(7) 0.1139(3) -0.4199(6) 0.0629(16) Uani 1 2 d . . .
C14B C 0.1051(12) 0.0635(4) -0.4900(8) 0.103(3) Uani 1 2 d . . .
H14D H 0.1401 0.0760 -0.5721 0.155 Uiso 1 2 calc R . .
H14E H 0.0328 0.0355 -0.5059 0.155 Uiso 1 2 calc R . .
H14F H 0.1784 0.0460 -0.4375 0.155 Uiso 1 2 calc R . .
C15B C -0.0621(8) 0.1466(4) -0.4978(8) 0.087(3) Uani 1 2 d . . .
H15D H -0.0283 0.1576 -0.5815 0.131 Uiso 1 2 calc R . .
H15E H -0.0872 0.1809 -0.4505 0.131 Uiso 1 2 calc R . .
H15F H -0.1417 0.1221 -0.5107 0.131 Uiso 1 2 calc R . .
C16B C 0.1000(10) 0.0704(4) 0.1480(6) 0.081(2) Uani 1 2 d . . .
H16D H 0.1714 0.0529 0.2026 0.121 Uiso 1 2 calc R . .
H16E H 0.0197 0.0460 0.1457 0.121 Uiso 1 2 calc R . .
H16F H 0.0770 0.1078 0.1829 0.121 Uiso 1 2 calc R . .
C17B C 0.0819(8) 0.2453(3) 0.1847(6) 0.0638(16) Uani 1 2 d . . .
H17C H -0.0070 0.2286 0.2039 0.077 Uiso 1 2 calc R . .
H17D H 0.1525 0.2174 0.2114 0.077 Uiso 1 2 calc R . .
C18B C 0.0873(8) 0.2549(3) 0.0372(6) 0.0641(16) Uani 1 2 d . . .
H18C H -0.0020 0.2689 0.0047 0.077 Uiso 1 2 calc R . .
H18D H 0.1548 0.2849 0.0210 0.077 Uiso 1 2 calc R . .
C19B C 0.1026(7) 0.2999(2) 0.2646(6) 0.0527(13) Uani 1 2 d . . .
H19B H 0.1858 0.3199 0.2367 0.063 Uiso 1 2 calc R . .
C20B C 0.1238(6) 0.2015(2) -0.0385(5) 0.0495(12) Uani 1 2 d . . .
H20B H 0.2109 0.1855 -0.0025 0.059 Uiso 1 2 calc R . .

loop_
_atom_site_aniso_label
_atom_site_aniso_U_11
_atom_site_aniso_U_22
_atom_site_aniso_U_33
_atom_site_aniso_U_23
_atom_site_aniso_U_13
_atom_site_aniso_U_12
O1A 0.066(2) 0.048(2) 0.064(3) 0.0060(18) 0.0056(19) 0.0133(19)
C1A 0.056(3) 0.043(3) 0.045(3) 0.001(2) 0.006(2) 0.001(2)
O2A 0.075(2) 0.055(2) 0.042(2) -0.0054(18) -0.0015(17) 0.020(2)
C2A 0.055(3) 0.047(3) 0.046(3) 0.000(2) 0.002(2) 0.008(2)
O3A 0.087(3) 0.078(3) 0.045(2) 0.000(2) 0.003(2) 0.037(3)
C3A 0.059(3) 0.055(3) 0.050(3) -0.005(3) -0.001(2) 0.008(3)
O4A 0.071(3) 0.060(2) 0.051(2) 0.0024(19) 0.0021(19) -0.009(2)
C4A 0.060(3) 0.040(3) 0.048(3) 0.001(2) -0.001(2) 0.001(2)
O5A 0.070(3) 0.065(3) 0.065(3) 0.002(2) -0.003(2) -0.027(2)
C5A 0.092(4) 0.066(4) 0.043(3) -0.004(3) 0.000(3) 0.037(4)
O6A 0.066(2) 0.063(2) 0.044(2) 0.0013(18) 0.0016(17) -0.015(2)
C6A 0.106(6) 0.120(8) 0.091(6) 0.030(5) 0.038(5) 0.056(6)
O7A 0.064(2) 0.073(3) 0.047(2) -0.002(2) 0.0003(18) -0.014(2)
C7A 0.205(11) 0.076(5) 0.054(4) -0.021(4) -0.035(6) 0.045(7)
O8A 0.109(4) 0.057(2) 0.043(2) 0.0049(19) 0.010(2) -0.007(3)
C8A 0.107(6) 0.093(5) 0.040(3) 0.008(3) 0.005(3) -0.029(5)
C9A 0.052(3) 0.050(3) 0.051(3) 0.004(2) 0.001(2) -0.007(2)
O9A 0.053(2) 0.052(2) 0.053(2) -0.0023(17) -0.0054(16) -0.0058(18)
C10A 0.049(3) 0.049(3) 0.047(3) -0.002(2) -0.001(2) -0.005(2)
O10A 0.060(2) 0.058(2) 0.059(2) -0.0100(19) 0.0095(18) -0.009(2)
C11A 0.059(3) 0.055(3) 0.038(3) 0.000(2) 0.002(2) -0.006(3)
C12A 0.066(3) 0.058(3) 0.053(3) -0.008(3) 0.004(3) -0.014(3)
C13A 0.062(3) 0.064(4) 0.044(3) -0.001(3) 0.003(2) -0.014(3)
C14A 0.119(6) 0.068(4) 0.064(4) -0.020(4) 0.005(4) -0.008(4)
C15A 0.070(4) 0.124(7) 0.073(5) 0.025(5) -0.011(4) 0.004(5)
C16A 0.194(10) 0.071(5) 0.048(4) 0.003(4) 0.026(5) -0.023(6)
C17A 0.082(4) 0.050(3) 0.045(3) -0.004(3) -0.001(3) -0.007(3)
C18A 0.088(4) 0.051(3) 0.050(3) -0.001(3) 0.003(3) -0.018(3)
C19A 0.052(3) 0.041(3) 0.050(3) -0.001(2) 0.002(2) -0.001(2)
C20A 0.060(3) 0.048(3) 0.048(3) -0.005(2) -0.004(2) -0.005(3)
O1B 0.069(2) 0.061(3) 0.064(3) 0.005(2) 0.011(2) 0.025(2)
C1B 0.059(3) 0.037(3) 0.047(3) 0.002(2) 0.006(2) 0.004(2)
O2B 0.053(2) 0.062(2) 0.042(2) -0.0030(17) 0.0023(15) 0.0136(18)
C2B 0.049(3) 0.049(3) 0.044(3) -0.004(2) 0.004(2) 0.007(2)
O3B 0.065(2) 0.068(3) 0.053(2) -0.001(2) 0.0040(19) 0.020(2)
C3B 0.071(4) 0.043(3) 0.051(3) 0.002(2) -0.003(3) 0.004(3)
O4B 0.110(4) 0.058(2) 0.049(2) 0.008(2) 0.002(2) -0.015(3)
C4B 0.084(4) 0.040(3) 0.047(3) -0.001(2) -0.001(3) 0.007(3)
O5B 0.065(2) 0.058(2) 0.063(3) 0.009(2) -0.0090(19) -0.015(2)
C5B 0.054(3) 0.059(3) 0.052(3) -0.002(3) 0.006(2) 0.014(3)
O6B 0.064(2) 0.064(2) 0.038(2) -0.0044(18) 0.0011(16) -0.015(2)
C6B 0.071(4) 0.063(4) 0.094(5) 0.011(4) 0.024(4) 0.006(3)
O7B 0.070(2) 0.058(2) 0.055(2) 0.0043(19) -0.0050(19) -0.015(2)
C7B 0.095(5) 0.072(4) 0.064(4) -0.006(4) 0.011(4) 0.011(4)
O8B 0.073(3) 0.061(2) 0.051(2) 0.008(2) 0.0020(19) 0.012(2)
C8B 0.193(11) 0.085(6) 0.054(4) 0.026(4) -0.003(6) -0.036(7)
C9B 0.055(3) 0.050(3) 0.043(3) 0.002(2) -0.002(2) -0.002(2)
O9B 0.073(3) 0.048(2) 0.052(2) -0.0032(18) -0.0065(19) -0.001(2)
C10B 0.050(3) 0.050(3) 0.045(3) -0.001(2) -0.007(2) -0.001(2)
O10B 0.059(2) 0.049(2) 0.051(2) -0.0021(17) 0.0104(16) 0.0034(18)
C11B 0.075(4) 0.050(3) 0.038(3) -0.002(2) 0.000(2) -0.003(3)
C12B 0.061(3) 0.049(3) 0.046(3) 0.007(2) 0.002(2) 0.003(3)
C13B 0.080(4) 0.064(4) 0.044(3) -0.004(3) -0.003(3) -0.023(3)
C14B 0.170(9) 0.077(5) 0.065(5) -0.021(4) 0.023(5) -0.029(6)
C15B 0.095(5) 0.095(6) 0.069(4) 0.017(4) -0.036(4) -0.033(5)
C16B 0.125(6) 0.070(4) 0.048(4) 0.013(3) 0.013(4) 0.012(5)
C17B 0.100(5) 0.044(3) 0.047(3) -0.004(3) 0.003(3) 0.004(3)
C18B 0.099(5) 0.047(3) 0.047(3) -0.005(3) 0.005(3) 0.006(3)
C19B 0.069(3) 0.042(3) 0.047(3) -0.001(2) 0.005(3) 0.007(3)
C20B 0.062(3) 0.041(3) 0.045(3) -0.003(2) 0.000(2) 0.000(2)

loop_
_geom_bond_atom_site_label_1
_geom_bond_atom_site_label_2
_geom_bond_distance
_geom_bond_site_symmetry_2
_geom_bond_publ_flag
O1A C1A 1.425(7) . ?
O1A H1AA 0.8200 . ?
C1A C19A 1.519(7) . ?
C1A C2A 1.530(8) . ?
C1A H1A 0.9800 . ?
O2A C2A 1.434(7) . ?
O2A C5A 1.444(7) . ?
C2A C3A 1.524(8) . ?
C2A H2A 0.9800 . ?
O3A C3A 1.421(7) . ?
O3A C5A 1.431(7) . ?
C3A C4A 1.526(8) . ?
C3A H3A 0.9800 . ?
O4A C4A 1.411(7) . ?
O4A C8A 1.438(8) . ?
C4A O9A 1.405(7) . ?
C4A H4A 0.9800 . ?
O5A C9A 1.431(7) . ?
O5A H5A 0.8200 . ?
C5A C6A 1.515(12) . ?
C5A C7A 1.522(12) . ?
O6A C10A 1.444(7) . ?
O6A C13A 1.444(7) . ?
C6A H6A1 0.9600 . ?
C6A H6A2 0.9600 . ?
C6A H6A3 0.9600 . ?
O7A C11A 1.419(7) . ?
O7A C13A 1.426(7) . ?
C7A H7A1 0.9600 . ?
C7A H7A2 0.9600 . ?
C7A H7A3 0.9600 . ?
O8A C12A 1.404(8) . ?
O8A C16A 1.434(8) . ?
C8A H8A1 0.9600 . ?
C8A H8A2 0.9600 . ?
C8A H8A3 0.9600 . ?
C9A C10A 1.495(8) . ?
C9A C20A 1.524(8) . ?
C9A H9A 0.9800 . ?
O9A C19A 1.446(7) . ?
C10A C11A 1.524(8) . ?
C10A H10A 0.9800 . ?
O10A C12A 1.401(7) . ?
O10A C20A 1.442(7) . ?
C11A C12A 1.518(8) . ?
C11A H11A 0.9800 . ?
C12A H12A 0.9800 . ?
C13A C15A 1.503(10) . ?
C13A C14A 1.525(10) . ?
C14A H14A 0.9600 . ?
C14A H14B 0.9600 . ?
C14A H14C 0.9600 . ?
C15A H15A 0.9600 . ?
C15A H15B 0.9600 . ?
C15A H15C 0.9600 . ?
C16A H16A 0.9600 . ?
C16A H16B 0.9600 . ?
C16A H16C 0.9600 . ?
C17A C19A 1.487(8) . ?
C17A C18A 1.531(8) . ?
C17A H17A 0.9700 . ?
C17A H17B 0.9700 . ?
C18A C20A 1.513(8) . ?
C18A H18A 0.9700 . ?
C18A H18B 0.9700 . ?
C19A H19A 0.9800 . ?
C20A H20A 0.9800 . ?
O1B C1B 1.407(7) . ?
O1B H1BB 0.8200 . ?
C1B C2B 1.506(7) . ?
C1B C19B 1.525(8) . ?
C1B H1B 0.9800 . ?
O2B C2B 1.449(6) . ?
O2B C5B 1.459(7) . ?
C2B C3B 1.523(8) . ?
C2B H2B 0.9800 . ?
O3B C5B 1.430(7) . ?
O3B C3B 1.431(7) . ?
C3B C4B 1.513(8) . ?
C3B H3B 0.9800 . ?
O4B C4B 1.392(8) . ?
O4B C8B 1.430(9) . ?
C4B O9B 1.415(7) . ?
C4B H4B 0.9800 . ?
O5B C9B 1.433(7) . ?
O5B H5B 0.8200 . ?
C5B C6B 1.480(9) . ?
C5B C7B 1.520(10) . ?
O6B C10B 1.438(6) . ?
O6B C13B 1.456(7) . ?
C6B H6B1 0.9600 . ?
C6B H6B2 0.9600 . ?
C6B H6B3 0.9600 . ?
O7B C11B 1.412(7) . ?
O7B C13B 1.428(7) . ?
C7B H7B1 0.9600 . ?
C7B H7B2 0.9600 . ?
C7B H7B3 0.9600 . ?
O8B C12B 1.402(7) . ?
O8B C16B 1.414(7) . ?
C8B H8B1 0.9600 . ?
C8B H8B2 0.9600 . ?
C8B H8B3 0.9600 . ?
C9B C20B 1.516(8) . ?
C9B C10B 1.520(8) . ?
C9B H9B 0.9800 . ?
O9B C19B 1.441(7) . ?
C10B C11B 1.526(8) . ?
C10B H10B 0.9800 . ?
O10B C12B 1.404(7) . ?
O10B C20B 1.447(7) . ?
C11B C12B 1.505(8) . ?
C11B H11B 0.9800 . ?
C12B H12B 0.9800 . ?
C13B C14B 1.475(11) . ?
C13B C15B 1.520(10) . ?
C14B H14D 0.9600 . ?
C14B H14E 0.9600 . ?
C14B H14F 0.9600 . ?
C15B H15D 0.9600 . ?
C15B H15E 0.9600 . ?
C15B H15F 0.9600 . ?
C16B H16D 0.9600 . ?
C16B H16E 0.9600 . ?
C16B H16F 0.9600 . ?
C17B C19B 1.506(8) . ?
C17B C18B 1.522(8) . ?
C17B H17C 0.9700 . ?
C17B H17D 0.9700 . ?
C18B C20B 1.500(8) . ?
C18B H18C 0.9700 . ?
C18B H18D 0.9700 . ?
C19B H19B 0.9800 . ?
C20B H20B 0.9800 . ?

loop_
_cod_related_entry_id
_cod_related_entry_database
_cod_related_entry_code
1 ChemSpider 30653818
